data_4106732
loop_
_publ_author_name
'Jae-min Suk'
'Veluru Ramesh Naidu'
'Xinfang Liu'
'Myoung Soo Lah'
'Kyu-Sung Jeong'

_publ_section_title
;
 A Foldamer-Based Chiroptical Molecular Switch That Displays Complete
 Inversion of the Helical Sense upon Anion Binding
;
_journal_name_full 'Journal of the American Chemical Society'
_journal_page_first 13938
_journal_page_last 13941
_journal_paper_doi 10.1021/ja206546b
_journal_volume 133
_journal_year 2011
_chemical_absolute_configuration rmad
_chemical_formula_sum 'C148 H198 N8 O6 S'
_chemical_formula_weight 2217.20
_chemical_name_systematic
;
 ?
;
_space_group_IT_number 19
_symmetry_cell_setting orthorhombic
_symmetry_space_group_name_Hall 'P 2ac 2ab'
_symmetry_space_group_name_H-M 'P 21 21 21'
_atom_sites_solution_hydrogens geom
_atom_sites_solution_primary direct
_atom_sites_solution_secondary difmap
_audit_creation_method SHELXL-97
_cell_angle_alpha 90.00
_cell_angle_beta 90.00
_cell_angle_gamma 90.00
_cell_formula_units_Z 4
_cell_length_a 18.534(4)
_cell_length_b 27.265(6)
_cell_length_c 27.405(6)
_cell_measurement_reflns_used 55460
_cell_measurement_temperature 96(2)
_cell_measurement_theta_max 25.00
_cell_measurement_theta_min 1.59
_cell_volume 13849(5)
_computing_cell_refinement 'Bruker SAINT'
_computing_data_collection 'Bruker SMART'
_computing_data_reduction 'Bruker SAINT'
_computing_molecular_graphics ORTEP3
_computing_publication_material WinGX
_computing_structure_refinement 'Bruker SHELXTL'
_computing_structure_solution 'WinGX SIR-2002'
_diffrn_ambient_temperature 96(2)
_diffrn_measured_fraction_theta_full 0.989
_diffrn_measured_fraction_theta_max 0.989
_diffrn_measurement_device_type 'CCD area detector'
_diffrn_measurement_method 'phi scans'
_diffrn_radiation_monochromator 'Si(111) double crystal monochromator'
_diffrn_radiation_source 'bending magnet 6B MX beamline'
_diffrn_radiation_type synchrotron
_diffrn_radiation_wavelength 0.85000
_diffrn_reflns_av_R_equivalents 0.0776
_diffrn_reflns_av_sigmaI/netI 0.0606
_diffrn_reflns_limit_h_max 17
_diffrn_reflns_limit_h_min -17
_diffrn_reflns_limit_k_max 26
_diffrn_reflns_limit_k_min -26
_diffrn_reflns_limit_l_max 26
_diffrn_reflns_limit_l_min -26
_diffrn_reflns_number 44110
_diffrn_reflns_theta_full 25.00
_diffrn_reflns_theta_max 25.00
_diffrn_reflns_theta_min 1.59
_exptl_absorpt_coefficient_mu 0.078
_exptl_absorpt_correction_T_max 0.9899
_exptl_absorpt_correction_T_min 0.9619
_exptl_absorpt_correction_type multi-scan
_exptl_absorpt_process_details 'HKL2000 Scalepack'
_exptl_crystal_colour yellow
_exptl_crystal_density_diffrn 1.063
_exptl_crystal_description needle
_exptl_crystal_F_000 4824
_exptl_crystal_size_max 0.50
_exptl_crystal_size_mid 0.13
_exptl_crystal_size_min 0.13
_refine_diff_density_max 0.723
_refine_diff_density_min -0.344
_refine_diff_density_rms 0.097
_refine_ls_abs_structure_details 'Flack H D (1983), Acta Cryst. A39, 876-881'
_refine_ls_abs_structure_Flack -0.37(17)
_refine_ls_extinction_coef 0.0245(14)
_refine_ls_extinction_expression Fc^*^=kFc[1+0.001xFc^2^\l^3^/sin(2\q)]^-1/4^
_refine_ls_extinction_method SHELXL
_refine_ls_goodness_of_fit_ref 1.148
_refine_ls_hydrogen_treatment constr
_refine_ls_matrix_type full
_refine_ls_number_parameters 1380
_refine_ls_number_reflns 14084
_refine_ls_number_restraints 25
_refine_ls_restrained_S_all 1.149
_refine_ls_R_factor_all 0.1209
_refine_ls_R_factor_gt 0.1061
_refine_ls_shift/su_max 0.001
_refine_ls_shift/su_mean 0.000
_refine_ls_structure_factor_coef Fsqd
_refine_ls_weighting_details 'calc w=1/[\s^2^(Fo^2^)+(0.2000P)^2^+0.0000P] where P=(Fo^2^+2Fc^2^)/3'
_refine_ls_weighting_scheme calc
_refine_ls_wR_factor_gt 0.2637
_refine_ls_wR_factor_ref 0.2792
_reflns_number_gt 11190
_reflns_number_total 14084
_reflns_threshold_expression >2sigma(I)
_cod_data_source_file ja206546b_si_003.cif
_cod_data_source_block p10_34or
_cod_depositor_comments
;
The following automatic conversions were performed:

'_exptl_absorpt_correction_type' value 'multi-scans' was replaced
with the value 'multi-scan' as specified in the replacement file
'src/cod-tools/trunk/data/replacement-values/replacement_values.lst'.

Automatic conversion script
Id: cif_fix_values 5376 2017-05-30 11:51:03Z andrius 
;
_cod_database_code 4106732

loop_
_symmetry_equiv_pos_as_xyz
'x, y, z'
'-x+1/2, -y, z+1/2'
'x+1/2, -y+1/2, -z'
'-x, y+1/2, -z+1/2'

loop_
_atom_site_label
_atom_site_type_symbol
_atom_site_fract_x
_atom_site_fract_y
_atom_site_fract_z
_atom_site_U_iso_or_equiv
_atom_site_adp_type
_atom_site_occupancy
_atom_site_symmetry_multiplicity
_atom_site_calc_flag
_atom_site_refinement_flags
_atom_site_disorder_assembly
_atom_site_disorder_group
S1 S 0.48542(10) 0.72781(7) 0.97337(7) 0.0854(6) Uani 1 1 d . . .
O1 O 0.4068(2) 0.72558(17) 0.96728(16) 0.0870(12) Uani 1 1 d . . .
O2 O 0.5134(2) 0.67771(17) 0.98167(18) 0.0928(13) Uani 1 1 d . . .
O3 O 0.5196(2) 0.74943(16) 0.93028(17) 0.0889(13) Uani 1 1 d . . .
O4 O 0.5031(2) 0.75862(16) 1.01674(16) 0.0878(13) Uani 1 1 d . . .
O5 O 0.3523(3) 0.66938(19) 0.80065(19) 0.0923(13) Uani 1 1 d . . .
O6 O 0.6433(3) 1.02344(18) 0.9139(2) 0.0963(14) Uani 1 1 d . . .
N1 N 0.3545(3) 0.6778(2) 0.8826(3) 0.0902(17) Uani 1 1 d . . .
H1N1 H 0.3585 0.6982 0.9074 0.108 Uiso 1 1 calc R . .
N2 N 0.4468(3) 0.8464(2) 1.0434(3) 0.0904(17) Uani 1 1 d . . .
H2N2 H 0.4476 0.8215 1.0230 0.109 Uiso 1 1 calc R . .
N3 N 0.4707(3) 0.7541(3) 1.1122(2) 0.0955(17) Uani 1 1 d . . .
H3N3 H 0.4728 0.7413 1.0828 0.115 Uiso 1 1 calc R . .
N4 N 0.5250(3) 0.6141(2) 0.9090(2) 0.0908(16) Uani 1 1 d . . .
H4N4 H 0.5208 0.6380 0.9305 0.109 Uiso 1 1 calc R . .
N5 N 0.5518(3) 0.7101(2) 0.8424(2) 0.0845(16) Uani 1 1 d . . .
H5N5 H 0.5441 0.7230 0.8714 0.101 Uiso 1 1 calc R . .
N6 N 0.6919(4) 1.0213(2) 0.9882(2) 0.107(2) Uani 1 1 d . . .
H6N6 H 0.6976 1.0050 1.0157 0.128 Uiso 1 1 calc R . .
C1 C 0.2684(4) 0.6071(3) 0.8753(3) 0.0856(19) Uani 1 1 d . . .
C2 C 0.2121(4) 0.6378(3) 0.8734(3) 0.092(2) Uani 1 1 d . . .
H2 H 0.2198 0.6716 0.8799 0.110 Uiso 1 1 calc R . .
C3 C 0.1407(4) 0.6215(4) 0.8619(3) 0.101(2) Uani 1 1 d . . .
H3 H 0.1022 0.6445 0.8608 0.121 Uiso 1 1 calc R . .
C4 C 0.1278(4) 0.5732(3) 0.8526(3) 0.094(2) Uani 1 1 d . . .
H4 H 0.0807 0.5620 0.8445 0.113 Uiso 1 1 calc R . .
C5 C 0.1874(5) 0.5400(3) 0.8554(3) 0.097(2) Uani 1 1 d . . .
C6 C 0.1750(6) 0.4881(3) 0.8446(3) 0.111(3) Uani 1 1 d . . .
H6 H 0.1279 0.4770 0.8366 0.133 Uiso 1 1 calc R . .
C7 C 0.2307(5) 0.4559(3) 0.8460(3) 0.100(2) Uani 1 1 d . . .
H7 H 0.2230 0.4222 0.8390 0.120 Uiso 1 1 calc R . .
C8 C 0.2994(5) 0.4729(3) 0.8579(3) 0.103(2) Uani 1 1 d . . .
H8 H 0.3382 0.4502 0.8585 0.123 Uiso 1 1 calc R . .
C9 C 0.3133(4) 0.5208(3) 0.8686(3) 0.094(2) Uani 1 1 d . . .
H9 H 0.3607 0.5306 0.8775 0.113 Uiso 1 1 calc R . .
C10 C 0.2570(4) 0.5561(3) 0.8665(3) 0.085(2) Uani 1 1 d . . .
C11 C 0.3416(4) 0.6259(3) 0.8922(3) 0.088(2) Uani 1 1 d . . .
H11 H 0.3797 0.6066 0.8749 0.106 Uiso 1 1 calc R . .
C12 C 0.3493(4) 0.6163(3) 0.9467(3) 0.097(2) Uani 1 1 d . . .
H12A H 0.3955 0.6295 0.9582 0.146 Uiso 1 1 calc R . .
H12B H 0.3477 0.5809 0.9528 0.146 Uiso 1 1 calc R . .
H12C H 0.3097 0.6323 0.9642 0.146 Uiso 1 1 calc R . .
C13 C 0.3605(4) 0.6954(3) 0.8370(4) 0.0842(19) Uani 1 1 d . . .
C14 C 0.3779(3) 0.7494(3) 0.8314(3) 0.085(2) Uani 1 1 d . . .
C15 C 0.3872(4) 0.7674(3) 0.7850(3) 0.100(2) Uani 1 1 d . . .
H15 H 0.3824 0.7462 0.7577 0.120 Uiso 1 1 calc R . .
C16 C 0.4037(4) 0.8168(3) 0.7777(3) 0.102(2) Uani 1 1 d . . .
H16 H 0.4102 0.8291 0.7455 0.123 Uiso 1 1 calc R . .
C17 C 0.4107(5) 0.8484(3) 0.8179(3) 0.102(2) Uani 1 1 d . . .
H17 H 0.4209 0.8822 0.8131 0.123 Uiso 1 1 calc R . .
C18 C 0.4027(4) 0.8305(3) 0.8636(3) 0.0835(19) Uani 1 1 d . . .
C19 C 0.3843(4) 0.7811(3) 0.8712(3) 0.088(2) Uani 1 1 d . . .
H19 H 0.3761 0.7693 0.9033 0.106 Uiso 1 1 calc R . .
C20 C 0.4125(4) 0.8615(3) 0.9051(4) 0.096(2) Uani 1 1 d . . .
C21 C 0.4247(4) 0.8869(3) 0.9416(4) 0.099(2) Uani 1 1 d . . .
C22 C 0.4349(4) 0.9164(3) 0.9837(3) 0.092(2) Uani 1 1 d . . .
C23 C 0.4360(4) 0.9673(3) 0.9831(4) 0.105(2) Uani 1 1 d . . .
H23 H 0.4329 0.9833 0.9523 0.126 Uiso 1 1 calc R . .
C24 C 0.4411(5) 0.9966(3) 1.0247(4) 0.112(3) Uani 1 1 d . A .
C25 C 0.4423(4) 0.9747(3) 1.0694(4) 0.106(2) Uani 1 1 d . . .
H25 H 0.4441 0.9939 1.0983 0.127 Uiso 1 1 calc R . .
C26 C 0.4409(4) 0.9231(3) 1.0722(3) 0.092(2) Uani 1 1 d . . .
C27 C 0.4407(4) 0.8948(3) 1.0306(4) 0.092(2) Uani 1 1 d . . .
C28 C 0.4464(5) 1.0538(3) 1.0204(4) 0.129(3) Uani 1 1 d D . .
C29 C 0.3854(10) 1.0766(6) 1.0506(7) 0.140(7) Uiso 0.67(2) 1 d P A 1
C30 C 0.5194(7) 1.0690(6) 1.0438(6) 0.147(7) Uiso 0.67(2) 1 d PD A 1
C31 C 0.4522(12) 1.0683(6) 0.9651(7) 0.142(6) Uiso 0.67(2) 1 d P A 1
C292 C 0.3700(9) 1.0746(10) 1.0132(12) 0.120(11) Uiso 0.33(2) 1 d PD A 2
C302 C 0.463(2) 1.0756(13) 1.0710(8) 0.157(15) Uiso 0.33(2) 1 d PD A 2
C312 C 0.4985(17) 1.0642(11) 0.9783(10) 0.127(11) Uiso 0.33(2) 1 d PD A 2
C32 C 0.4457(4) 0.8900(4) 1.1133(4) 0.103(3) Uani 1 1 d . . .
C33 C 0.4451(4) 0.8964(4) 1.1645(4) 0.110(3) Uani 1 1 d . . .
H33 H 0.4379 0.9280 1.1781 0.132 Uiso 1 1 calc R . .
C34 C 0.4552(4) 0.8558(4) 1.1951(3) 0.103(2) Uani 1 1 d . . .
H34 H 0.4577 0.8601 1.2295 0.124 Uiso 1 1 calc R . .
C35 C 0.4615(4) 0.8087(4) 1.1749(3) 0.100(2) Uani 1 1 d . . .
C36 C 0.4614(4) 0.8016(4) 1.1219(3) 0.096(2) Uani 1 1 d . . .
C37 C 0.4513(4) 0.8430(3) 1.0922(3) 0.091(2) Uani 1 1 d . . .
C38 C 0.4719(4) 0.7601(3) 1.1950(3) 0.100(2) Uani 1 1 d . . .
C39 C 0.4729(4) 0.7425(5) 1.2429(3) 0.115(3) Uani 1 1 d . . .
H39 H 0.4659 0.7639 1.2699 0.138 Uiso 1 1 calc R . .
C40 C 0.4845(4) 0.6921(5) 1.2497(3) 0.111(3) Uani 1 1 d . B .
C41 C 0.4927(5) 0.6620(4) 1.2113(4) 0.112(3) Uani 1 1 d . . .
H41 H 0.5021 0.6282 1.2171 0.134 Uiso 1 1 calc R . .
C42 C 0.4878(4) 0.6787(4) 1.1630(3) 0.099(2) Uani 1 1 d . . .
C43 C 0.4766(4) 0.7277(3) 1.1557(3) 0.093(2) Uani 1 1 d . . .
C44 C 0.4859(5) 0.6724(3) 1.3027(3) 0.121(3) Uani 1 1 d D . .
C45 C 0.4096(7) 0.6749(8) 1.3260(6) 0.123(7) Uiso 0.55(2) 1 d PD B 1
C46 C 0.5379(11) 0.6951(8) 1.3355(8) 0.135(7) Uiso 0.55(2) 1 d P B 1
C47 C 0.5015(10) 0.6166(4) 1.3036(7) 0.124(7) Uiso 0.55(2) 1 d PD B 1
C452 C 0.4182(10) 0.6419(9) 1.3117(9) 0.139(9) Uiso 0.45(2) 1 d PD B 2
C462 C 0.4689(14) 0.7155(7) 1.3376(8) 0.143(9) Uiso 0.45(2) 1 d PD B 2
C472 C 0.5655(14) 0.6599(9) 1.3172(9) 0.134(9) Uiso 0.45(2) 1 d P B 2
C48 C 0.4971(4) 0.6446(4) 1.1210(4) 0.105(3) Uani 1 1 d . . .
C49 C 0.5015(4) 0.6194(3) 1.0851(4) 0.093(2) Uani 1 1 d . . .
C50 C 0.5062(4) 0.5914(3) 1.0464(4) 0.097(2) Uani 1 1 d . . .
C51 C 0.5103(4) 0.5662(3) 1.0093(4) 0.099(3) Uani 1 1 d . . .
C52 C 0.5162(4) 0.5403(3) 0.9632(3) 0.089(2) Uani 1 1 d . . .
C53 C 0.5167(4) 0.4897(3) 0.9636(4) 0.103(2) Uani 1 1 d . . .
H53 H 0.5116 0.4729 0.9938 0.123 Uiso 1 1 calc R . .
C54 C 0.5244(5) 0.4625(3) 0.9204(4) 0.102(2) Uani 1 1 d . . .
C55 C 0.5333(4) 0.4860(3) 0.8771(4) 0.108(3) Uani 1 1 d . . .
H55 H 0.5409 0.4675 0.8482 0.129 Uiso 1 1 calc R . .
C56 C 0.5311(4) 0.5381(3) 0.8746(3) 0.094(2) Uani 1 1 d . . .
C57 C 0.5234(4) 0.5639(3) 0.9184(3) 0.090(2) Uani 1 1 d . . .
C58 C 0.5297(5) 0.4056(3) 0.9253(4) 0.120(3) Uani 1 1 d . . .
C59 C 0.4596(6) 0.3858(3) 0.9479(4) 0.122(3) Uani 1 1 d . . .
H59A H 0.4599 0.3499 0.9468 0.183 Uiso 1 1 calc R . .
H59B H 0.4182 0.3983 0.9294 0.183 Uiso 1 1 calc R . .
H59C H 0.4561 0.3968 0.9819 0.183 Uiso 1 1 calc R . .
C60 C 0.5987(7) 0.3945(4) 0.9593(5) 0.146(4) Uani 1 1 d . . .
H60A H 0.5904 0.4080 0.9919 0.219 Uiso 1 1 calc R . .
H60B H 0.6416 0.4098 0.9450 0.219 Uiso 1 1 calc R . .
H60C H 0.6061 0.3590 0.9615 0.219 Uiso 1 1 calc R . .
C61 C 0.5450(6) 0.3808(3) 0.8759(4) 0.135(4) Uani 1 1 d . . .
H61A H 0.5871 0.3962 0.8606 0.202 Uiso 1 1 calc R . .
H61B H 0.5030 0.3845 0.8545 0.202 Uiso 1 1 calc R . .
H61C H 0.5548 0.3458 0.8811 0.202 Uiso 1 1 calc R . .
C62 C 0.5392(4) 0.5719(3) 0.8361(3) 0.089(2) Uani 1 1 d . . .
C63 C 0.5530(4) 0.5673(3) 0.7861(3) 0.094(2) Uani 1 1 d . . .
H63 H 0.5553 0.5358 0.7714 0.113 Uiso 1 1 calc R . .
C64 C 0.5634(4) 0.6092(3) 0.7581(3) 0.101(2) Uani 1 1 d . . .
H64 H 0.5718 0.6062 0.7240 0.122 Uiso 1 1 calc R . .
C65 C 0.5616(4) 0.6558(3) 0.7798(3) 0.087(2) Uani 1 1 d . . .
C66 C 0.5464(4) 0.6609(3) 0.8301(3) 0.088(2) Uani 1 1 d . . .
C67 C 0.5345(4) 0.6190(3) 0.8587(3) 0.093(2) Uani 1 1 d . . .
C68 C 0.5782(4) 0.7036(3) 0.7619(3) 0.0860(19) Uani 1 1 d . . .
C69 C 0.6009(4) 0.7205(3) 0.7171(3) 0.097(2) Uani 1 1 d . . .
H69 H 0.6033 0.6985 0.6902 0.116 Uiso 1 1 calc R . .
C70 C 0.6206(4) 0.7704(3) 0.7107(3) 0.104(2) Uani 1 1 d . . .
C71 C 0.6145(4) 0.8008(3) 0.7517(3) 0.096(2) Uani 1 1 d . . .
H71 H 0.6278 0.8343 0.7479 0.116 Uiso 1 1 calc R . .
C72 C 0.5906(4) 0.7861(3) 0.7976(3) 0.091(2) Uani 1 1 d . . .
C73 C 0.5711(4) 0.7348(3) 0.8012(3) 0.0864(19) Uani 1 1 d . . .
C74 C 0.6545(6) 0.7877(3) 0.6623(3) 0.112(3) Uani 1 1 d . . .
C75 C 0.6027(9) 0.7725(4) 0.6207(4) 0.164(5) Uani 1 1 d . . .
H75A H 0.5583 0.7918 0.6228 0.246 Uiso 1 1 calc R . .
H75B H 0.5912 0.7376 0.6238 0.246 Uiso 1 1 calc R . .
H75C H 0.6260 0.7785 0.5891 0.246 Uiso 1 1 calc R . .
C76 C 0.7278(7) 0.7618(5) 0.6548(4) 0.156(4) Uani 1 1 d . . .
H76A H 0.7474 0.7706 0.6227 0.234 Uiso 1 1 calc R . .
H76B H 0.7210 0.7262 0.6565 0.234 Uiso 1 1 calc R . .
H76C H 0.7615 0.7722 0.6803 0.234 Uiso 1 1 calc R . .
C77 C 0.6651(8) 0.8418(4) 0.6605(4) 0.142(4) Uani 1 1 d . . .
H77A H 0.6183 0.8582 0.6630 0.213 Uiso 1 1 calc R . .
H77B H 0.6882 0.8508 0.6296 0.213 Uiso 1 1 calc R . .
H77C H 0.6959 0.8520 0.6877 0.213 Uiso 1 1 calc R . .
C78 C 0.5921(4) 0.8179(3) 0.8391(3) 0.085(2) Uani 1 1 d . . .
C79 C 0.5968(3) 0.8425(3) 0.8738(3) 0.0820(19) Uani 1 1 d . . .
C80 C 0.6054(3) 0.8715(3) 0.9168(3) 0.084(2) Uani 1 1 d . . .
C81 C 0.5982(3) 0.8491(3) 0.9634(3) 0.0834(19) Uani 1 1 d . . .
H81 H 0.5839 0.8157 0.9656 0.100 Uiso 1 1 calc R . .
C82 C 0.6118(4) 0.8752(3) 1.0055(3) 0.087(2) Uani 1 1 d . . .
H82 H 0.6082 0.8595 1.0363 0.104 Uiso 1 1 calc R . .
C83 C 0.6310(4) 0.9253(3) 1.0029(3) 0.087(2) Uani 1 1 d . . .
H83 H 0.6398 0.9437 1.0317 0.105 Uiso 1 1 calc R . .
C84 C 0.6367(4) 0.9471(3) 0.9571(3) 0.0855(19) Uani 1 1 d . . .
C85 C 0.6219(4) 0.9219(3) 0.9162(3) 0.089(2) Uani 1 1 d . . .
H85 H 0.6226 0.9386 0.8858 0.107 Uiso 1 1 calc R . .
C86 C 0.6570(4) 1.0004(3) 0.9509(3) 0.095(2) Uani 1 1 d . . .
C87 C 0.7212(5) 1.0717(3) 0.9835(3) 0.106(2) Uani 1 1 d . . .
H87 H 0.6857 1.0922 0.9650 0.127 Uiso 1 1 calc R . .
C88 C 0.7288(6) 1.0925(3) 1.0351(3) 0.126(3) Uani 1 1 d . . .
H88A H 0.6859 1.0841 1.0543 0.189 Uiso 1 1 calc R . .
H88B H 0.7337 1.1283 1.0335 0.189 Uiso 1 1 calc R . .
H88C H 0.7716 1.0784 1.0507 0.189 Uiso 1 1 calc R . .
C89 C 0.7918(5) 1.0719(3) 0.9566(3) 0.101(2) Uani 1 1 d . . .
C90 C 0.8343(6) 1.0299(4) 0.9507(3) 0.115(3) Uani 1 1 d . . .
H90 H 0.8168 0.9990 0.9614 0.139 Uiso 1 1 calc R . .
C91 C 0.9029(6) 1.0334(4) 0.9290(4) 0.122(3) Uani 1 1 d . . .
H91 H 0.9320 1.0050 0.9255 0.147 Uiso 1 1 calc R . .
C92 C 0.9284(5) 1.0790(5) 0.9124(3) 0.130(3) Uani 1 1 d . . .
H92 H 0.9746 1.0809 0.8976 0.156 Uiso 1 1 calc R . .
C93 C 0.8869(6) 1.1220(4) 0.9172(4) 0.114(3) Uani 1 1 d . . .
C94 C 0.9152(6) 1.1677(5) 0.8996(3) 0.123(3) Uani 1 1 d . . .
H94 H 0.9619 1.1698 0.8855 0.148 Uiso 1 1 calc R . .
C95 C 0.8745(8) 1.2056(5) 0.9039(4) 0.132(4) Uani 1 1 d . . .
H95 H 0.8935 1.2360 0.8929 0.158 Uiso 1 1 calc R . .
C96 C 0.8041(7) 1.2062(4) 0.9236(4) 0.131(3) Uani 1 1 d . . .
H96 H 0.7756 1.2351 0.9245 0.158 Uiso 1 1 calc R . .
C97 C 0.7790(5) 1.1611(3) 0.9415(3) 0.106(2) Uani 1 1 d . . .
H97 H 0.7325 1.1597 0.9560 0.127 Uiso 1 1 calc R . .
C98 C 0.8198(5) 1.1187(4) 0.9389(3) 0.105(2) Uani 1 1 d . . .
N1T N 0.7325(3) 0.6992(2) 0.9576(2) 0.0898(17) Uani 1 1 d . . .
C1T C 0.7950(4) 0.7363(3) 0.9537(3) 0.094(2) Uani 1 1 d . . .
H1T1 H 0.8257 0.7333 0.9831 0.113 Uiso 1 1 calc R . .
H1T2 H 0.8251 0.7277 0.9251 0.113 Uiso 1 1 calc R . .
C2T C 0.7714(4) 0.7887(3) 0.9488(3) 0.0864(19) Uani 1 1 d . . .
H2T1 H 0.7517 0.8000 0.9804 0.104 Uiso 1 1 calc R . .
H2T2 H 0.7323 0.7906 0.9243 0.104 Uiso 1 1 calc R . .
C3T C 0.8317(4) 0.8221(3) 0.9338(3) 0.096(2) Uani 1 1 d . . .
H3T1 H 0.8538 0.8095 0.9034 0.115 Uiso 1 1 calc R . .
H3T2 H 0.8692 0.8220 0.9595 0.115 Uiso 1 1 calc R . .
C4T C 0.8058(4) 0.8752(3) 0.9254(3) 0.095(2) Uani 1 1 d . . .
H4T1 H 0.7641 0.8750 0.9034 0.143 Uiso 1 1 calc R . .
H4T2 H 0.8449 0.8944 0.9106 0.143 Uiso 1 1 calc R . .
H4T3 H 0.7921 0.8899 0.9566 0.143 Uiso 1 1 calc R . .
C5T C 0.6801(4) 0.7128(3) 0.9975(3) 0.094(2) Uani 1 1 d . . .
H5T1 H 0.6400 0.6888 0.9971 0.112 Uiso 1 1 calc R . .
H5T2 H 0.6593 0.7453 0.9896 0.112 Uiso 1 1 calc R . .
C6T C 0.7103(4) 0.7150(3) 1.0493(3) 0.098(2) Uani 1 1 d . . .
H6T1 H 0.7298 0.6825 1.0586 0.117 Uiso 1 1 calc R . .
H6T2 H 0.7500 0.7392 1.0509 0.117 Uiso 1 1 calc R . .
C7T C 0.6514(4) 0.7294(4) 1.0835(3) 0.106(2) Uani 1 1 d . . .
H7T1 H 0.6086 0.7086 1.0771 0.127 Uiso 1 1 calc R . .
H7T2 H 0.6376 0.7639 1.0769 0.127 Uiso 1 1 calc R . .
C8T C 0.6731(5) 0.7244(4) 1.1381(3) 0.115(3) Uani 1 1 d . . .
H8T1 H 0.6865 0.6903 1.1450 0.172 Uiso 1 1 calc R . .
H8T2 H 0.6322 0.7338 1.1588 0.172 Uiso 1 1 calc R . .
H8T3 H 0.7141 0.7460 1.1450 0.172 Uiso 1 1 calc R . .
C9T C 0.6894(4) 0.6982(3) 0.9111(3) 0.093(2) Uani 1 1 d . . .
H9T1 H 0.6652 0.7304 0.9074 0.111 Uiso 1 1 calc R . .
H9T2 H 0.6511 0.6731 0.9147 0.111 Uiso 1 1 calc R . .
C10T C 0.7317(5) 0.6872(4) 0.8631(3) 0.114(3) Uani 1 1 d . . .
H10A H 0.7721 0.6647 0.8709 0.137 Uiso 1 1 calc R . .
H10B H 0.6991 0.6698 0.8403 0.137 Uiso 1 1 calc R . .
C11T C 0.7627(5) 0.7331(4) 0.8367(3) 0.123(3) Uani 1 1 d . . .
H11A H 0.8061 0.7452 0.8540 0.148 Uiso 1 1 calc R . .
H11B H 0.7263 0.7597 0.8360 0.148 Uiso 1 1 calc R . .
C12T C 0.7824(7) 0.7170(4) 0.7837(4) 0.148(4) Uiso 1 1 d . . .
H12D H 0.8225 0.6936 0.7848 0.222 Uiso 1 1 calc R . .
H12E H 0.7967 0.7459 0.7647 0.222 Uiso 1 1 calc R . .
H12F H 0.7404 0.7015 0.7684 0.222 Uiso 1 1 calc R . .
C13T C 0.7661(4) 0.6490(3) 0.9668(3) 0.104(2) Uani 1 1 d . . .
H13A H 0.7995 0.6413 0.9396 0.125 Uiso 1 1 calc R . .
H13B H 0.7951 0.6507 0.9971 0.125 Uiso 1 1 calc R . .
C14T C 0.7129(4) 0.6075(3) 0.9717(4) 0.119(3) Uani 1 1 d . D .
H14A H 0.6780 0.6149 0.9980 0.142 Uiso 1 1 calc R . .
H14B H 0.6857 0.6036 0.9408 0.142 Uiso 1 1 calc R . .
C15T C 0.7523(6) 0.5616(4) 0.9831(4) 0.134(3) Uiso 1 1 d . . .
H15A H 0.7880 0.5685 1.0091 0.161 Uiso 1 1 calc R C 1
H15B H 0.7793 0.5511 0.9537 0.161 Uiso 1 1 calc R C 1
C16T C 0.7005(9) 0.5164(6) 1.0008(11) 0.114(8) Uiso 0.59(5) 1 d P D 1
C162 C 0.7028(11) 0.5152(7) 0.9717(13) 0.095(11) Uiso 0.41(5) 1 d P D 2
N2T N 0.2897(3) 0.5784(2) 0.7052(2) 0.0939(17) Uani 1 1 d . . .
C17T C 0.3288(5) 0.6086(3) 0.6667(3) 0.098(2) Uani 1 1 d . . .
H17A H 0.3637 0.5870 0.6498 0.118 Uiso 1 1 calc R . .
H17B H 0.2930 0.6194 0.6421 0.118 Uiso 1 1 calc R . .
C18T C 0.3685(5) 0.6529(4) 0.6843(4) 0.122(3) Uani 1 1 d . . .
H18A H 0.4026 0.6432 0.7104 0.146 Uiso 1 1 calc R . .
H18B H 0.3337 0.6766 0.6984 0.146 Uiso 1 1 calc R . .
C19T C 0.4095(5) 0.6772(3) 0.6433(4) 0.118(3) Uani 1 1 d . . .
H19A H 0.4306 0.7083 0.6553 0.142 Uiso 1 1 calc R . .
H19B H 0.3755 0.6853 0.6167 0.142 Uiso 1 1 calc R . .
C20T C 0.4691(10) 0.6451(6) 0.6234(5) 0.193(6) Uani 1 1 d . . .
H20A H 0.4854 0.6224 0.6488 0.289 Uiso 1 1 calc R . .
H20B H 0.5096 0.6657 0.6130 0.289 Uiso 1 1 calc R . .
H20C H 0.4510 0.6264 0.5954 0.289 Uiso 1 1 calc R . .
C21T C 0.3408(5) 0.5566(3) 0.7422(3) 0.104(2) Uani 1 1 d . . .
H21A H 0.3125 0.5381 0.7667 0.125 Uiso 1 1 calc R . .
H21B H 0.3660 0.5836 0.7593 0.125 Uiso 1 1 calc R . .
C22T C 0.3979(4) 0.5218(3) 0.7192(3) 0.096(2) Uani 1 1 d . . .
H22A H 0.3783 0.5077 0.6887 0.115 Uiso 1 1 calc R . .
H22B H 0.4416 0.5409 0.7109 0.115 Uiso 1 1 calc R . .
C23T C 0.4182(5) 0.4804(3) 0.7542(3) 0.106(2) Uani 1 1 d . . .
H23A H 0.4379 0.4947 0.7846 0.127 Uiso 1 1 calc R . .
H23B H 0.3741 0.4618 0.7629 0.127 Uiso 1 1 calc R . .
C24T C 0.4724(5) 0.4457(3) 0.7332(4) 0.118(3) Uani 1 1 d . . .
H24A H 0.4509 0.4281 0.7057 0.178 Uiso 1 1 calc R . .
H24B H 0.4873 0.4222 0.7583 0.178 Uiso 1 1 calc R . .
H24C H 0.5145 0.4642 0.7219 0.178 Uiso 1 1 calc R . .
C25T C 0.2360(4) 0.6102(3) 0.7356(3) 0.096(2) Uani 1 1 d . . .
H25A H 0.2132 0.5891 0.7607 0.115 Uiso 1 1 calc R . .
H25B H 0.2634 0.6361 0.7527 0.115 Uiso 1 1 calc R . .
C26T C 0.1779(4) 0.6337(3) 0.7057(3) 0.097(2) Uani 1 1 d . . .
H26A H 0.1424 0.6086 0.6956 0.116 Uiso 1 1 calc R . .
H26B H 0.1993 0.6480 0.6758 0.116 Uiso 1 1 calc R . .
C27T C 0.1394(5) 0.6741(4) 0.7348(3) 0.115(3) Uani 1 1 d . . .
H27A H 0.1277 0.6614 0.7677 0.138 Uiso 1 1 calc R . .
H27B H 0.0933 0.6822 0.7183 0.138 Uiso 1 1 calc R . .
C28T C 0.1843(6) 0.7213(4) 0.7402(4) 0.130(3) Uani 1 1 d . . .
H28A H 0.2251 0.7152 0.7620 0.195 Uiso 1 1 calc R . .
H28B H 0.1540 0.7474 0.7538 0.195 Uiso 1 1 calc R . .
H28C H 0.2023 0.7314 0.7081 0.195 Uiso 1 1 calc R . .
C29T C 0.2488(4) 0.5382(3) 0.6776(3) 0.097(2) Uani 1 1 d . . .
H29A H 0.2099 0.5537 0.6582 0.116 Uiso 1 1 calc R . .
H29B H 0.2825 0.5223 0.6543 0.116 Uiso 1 1 calc R . .
C30T C 0.2159(7) 0.4989(4) 0.7096(4) 0.133(3) Uani 1 1 d . . .
H30A H 0.1777 0.5134 0.7302 0.160 Uiso 1 1 calc R . .
H30B H 0.2534 0.4849 0.7312 0.160 Uiso 1 1 calc R . .
C31T C 0.1840(6) 0.4586(3) 0.6778(4) 0.123(3) Uani 1 1 d . . .
H31A H 0.1391 0.4710 0.6625 0.147 Uiso 1 1 calc R . .
H31B H 0.2185 0.4511 0.6512 0.147 Uiso 1 1 calc R . .
C32T C 0.1677(9) 0.4137(5) 0.7039(5) 0.180(5) Uani 1 1 d . . .
H32A H 0.2128 0.3973 0.7131 0.270 Uiso 1 1 calc R . .
H32B H 0.1393 0.3919 0.6829 0.270 Uiso 1 1 calc R . .
H32C H 0.1400 0.4215 0.7334 0.270 Uiso 1 1 calc R . .
C1S C -0.0217(10) 1.0378(7) 0.7809(7) 0.227(7) Uiso 1 1 d D . .
C2S C 0.0427(9) 1.0049(6) 0.7745(6) 0.204(6) Uiso 1 1 d D . .
C3S C 0.0692(9) 0.9823(6) 0.8223(6) 0.202(6) Uiso 1 1 d D . .
C4S C 0.1365(10) 0.9499(7) 0.8154(7) 0.238(8) Uiso 1 1 d D . .
C5S C 0.1727(12) 0.9364(8) 0.8644(6) 0.252(8) Uiso 1 1 d D . .
C6S C 0.2429(11) 0.9077(8) 0.8530(8) 0.260(9) Uiso 1 1 d D . .
C7S C 1.0336(8) 0.7769(6) 0.5020(6) 0.181(5) Uiso 1 1 d D . .
C8S C 0.9532(10) 0.7787(8) 0.4913(9) 0.265(9) Uiso 1 1 d D . .
C9S C 0.9225(11) 0.7392(8) 0.5238(7) 0.233(7) Uiso 1 1 d D . .
C10S C 0.8433(11) 0.7412(8) 0.5072(8) 0.241(8) Uiso 1 1 d D . .
C11S C 0.8117(11) 0.7000(7) 0.5389(7) 0.234(8) Uiso 1 1 d D . .
C12S C 0.7336(12) 0.6889(9) 0.5219(9) 0.269(9) Uiso 1 1 d D . .
C15S C 0.7691(14) 0.6001(10) 0.6395(8) 0.297(12) Uiso 1 1 d D . .
C18S C 0.6042(11) 0.5088(7) 0.6542(7) 0.223(7) Uiso 1 1 d D . .
C16S C 0.7113(11) 0.5722(8) 0.6674(8) 0.237(8) Uiso 1 1 d D . .
C17S C 0.6570(14) 0.5472(10) 0.6339(9) 0.313(13) Uiso 1 1 d D . .
C14S C 0.8201(12) 0.6228(10) 0.6766(10) 0.316(13) Uiso 1 1 d D . .
C13S C 0.8855(10) 0.6509(7) 0.6569(7) 0.219(7) Uiso 1 1 d D . .

loop_
_atom_site_aniso_label
_atom_site_aniso_U_11
_atom_site_aniso_U_22
_atom_site_aniso_U_33
_atom_site_aniso_U_23
_atom_site_aniso_U_13
_atom_site_aniso_U_12
S1 0.0759(12) 0.0859(12) 0.0943(13) 0.0001(10) -0.0024(9) -0.0037(9)
O1 0.070(3) 0.098(3) 0.093(3) 0.002(3) 0.000(2) -0.002(2)
O2 0.081(3) 0.087(3) 0.111(4) 0.004(3) -0.009(3) 0.002(3)
O3 0.085(3) 0.095(3) 0.086(3) 0.003(2) 0.006(2) -0.009(2)
O4 0.082(3) 0.091(3) 0.090(3) -0.003(3) -0.002(2) -0.006(2)
O5 0.092(3) 0.097(3) 0.088(3) -0.008(3) -0.003(3) 0.006(3)
O6 0.110(4) 0.088(3) 0.091(4) 0.000(3) -0.002(3) -0.004(3)
N1 0.086(4) 0.074(4) 0.111(5) -0.012(4) -0.004(3) -0.001(3)
N2 0.069(3) 0.102(5) 0.101(5) -0.008(4) 0.001(3) -0.014(3)
N3 0.088(4) 0.105(5) 0.094(5) -0.006(4) -0.007(3) -0.004(3)
N4 0.084(4) 0.091(5) 0.097(5) 0.002(3) 0.000(3) 0.005(3)
N5 0.080(3) 0.071(4) 0.102(5) -0.006(3) 0.000(3) 0.001(3)
N6 0.143(6) 0.094(5) 0.084(4) -0.002(3) -0.013(4) -0.027(4)
C1 0.079(5) 0.090(5) 0.088(5) 0.005(4) -0.005(4) 0.002(4)
C2 0.075(5) 0.109(5) 0.092(5) -0.006(4) 0.007(4) -0.002(4)
C3 0.083(6) 0.121(7) 0.097(5) -0.002(5) 0.008(4) 0.013(5)
C4 0.077(5) 0.106(6) 0.099(5) -0.005(4) 0.003(4) -0.001(5)
C5 0.101(6) 0.110(6) 0.081(5) -0.007(4) 0.005(4) 0.003(5)
C6 0.125(7) 0.110(6) 0.096(6) -0.005(5) -0.007(5) -0.023(6)
C7 0.090(6) 0.101(5) 0.110(6) -0.005(5) -0.007(4) -0.002(5)
C8 0.114(7) 0.091(6) 0.104(6) 0.009(4) 0.007(5) 0.006(5)
C9 0.088(5) 0.093(6) 0.101(5) -0.004(4) 0.001(4) 0.000(4)
C10 0.074(5) 0.099(6) 0.082(5) 0.002(4) -0.001(3) -0.008(4)
C11 0.078(5) 0.093(5) 0.094(5) 0.001(4) 0.001(4) 0.008(4)
C12 0.098(5) 0.092(5) 0.101(6) -0.002(4) -0.004(4) -0.012(4)
C13 0.063(4) 0.092(5) 0.097(6) 0.008(5) -0.002(4) -0.003(4)
C14 0.068(4) 0.092(5) 0.094(5) -0.001(5) 0.007(3) 0.002(3)
C15 0.098(5) 0.105(6) 0.097(6) 0.022(5) -0.003(4) -0.006(5)
C16 0.091(5) 0.113(6) 0.104(6) 0.019(5) -0.011(4) -0.014(5)
C17 0.100(6) 0.103(6) 0.105(7) 0.011(6) -0.008(4) -0.004(4)
C18 0.067(4) 0.090(5) 0.093(6) 0.000(5) -0.001(4) -0.005(4)
C19 0.067(4) 0.093(6) 0.105(6) 0.009(5) 0.002(3) 0.004(4)
C20 0.068(5) 0.103(6) 0.116(7) 0.018(6) 0.004(4) 0.003(4)
C21 0.081(5) 0.104(6) 0.112(7) 0.004(6) -0.007(4) -0.005(4)
C22 0.069(4) 0.102(6) 0.105(6) -0.017(5) -0.004(4) 0.001(4)
C23 0.090(5) 0.088(6) 0.136(7) -0.010(5) -0.021(5) -0.005(4)
C24 0.095(6) 0.095(6) 0.144(8) -0.016(7) 0.006(5) -0.002(4)
C25 0.083(5) 0.105(7) 0.131(8) -0.008(6) -0.004(5) 0.000(4)
C26 0.080(5) 0.101(6) 0.094(6) -0.015(6) 0.002(4) 0.002(4)
C27 0.065(4) 0.081(6) 0.129(8) 0.002(6) 0.005(4) -0.006(3)
C28 0.115(7) 0.108(7) 0.165(9) -0.029(6) 0.007(6) -0.016(5)
C32 0.072(5) 0.124(7) 0.114(8) -0.037(7) 0.010(4) -0.009(4)
C33 0.077(5) 0.130(7) 0.124(8) -0.030(7) 0.008(5) -0.005(5)
C34 0.093(5) 0.126(7) 0.090(5) -0.009(6) 0.002(4) -0.005(5)
C35 0.068(4) 0.132(8) 0.100(6) -0.015(6) 0.002(4) -0.013(4)
C36 0.063(4) 0.122(8) 0.104(7) -0.013(6) 0.003(4) -0.022(4)
C37 0.070(4) 0.108(6) 0.095(6) -0.007(5) 0.004(4) -0.007(4)
C38 0.078(5) 0.114(6) 0.109(7) -0.005(6) -0.004(4) -0.009(4)
C39 0.082(5) 0.167(10) 0.094(7) -0.002(6) 0.001(4) -0.014(5)
C40 0.081(5) 0.150(9) 0.102(7) 0.009(7) -0.008(4) -0.027(5)
C41 0.098(6) 0.131(7) 0.107(7) 0.008(6) -0.014(5) -0.034(5)
C42 0.087(5) 0.112(7) 0.099(6) -0.003(6) 0.006(4) -0.024(5)
C43 0.077(4) 0.111(7) 0.092(6) 0.000(6) -0.004(4) -0.027(4)
C44 0.116(7) 0.142(7) 0.105(6) 0.009(5) -0.005(5) -0.025(6)
C48 0.074(5) 0.106(6) 0.136(9) 0.033(7) -0.008(5) -0.014(4)
C49 0.083(5) 0.096(6) 0.100(6) -0.003(5) -0.012(4) 0.011(4)
C50 0.082(5) 0.091(6) 0.117(7) 0.007(6) 0.007(5) -0.003(4)
C51 0.072(5) 0.087(5) 0.137(8) 0.025(6) -0.013(5) -0.009(4)
C52 0.074(4) 0.087(6) 0.105(6) 0.003(5) -0.003(4) -0.003(4)
C53 0.083(5) 0.096(6) 0.129(7) 0.010(5) -0.001(5) -0.008(4)
C54 0.105(6) 0.090(5) 0.111(7) 0.010(6) 0.005(5) 0.005(4)
C55 0.099(6) 0.086(6) 0.138(8) -0.001(5) 0.001(5) 0.001(4)
C56 0.077(5) 0.087(6) 0.118(6) -0.008(6) -0.002(4) 0.002(4)
C57 0.072(4) 0.077(5) 0.122(7) 0.004(5) -0.011(4) 0.000(3)
C58 0.124(7) 0.089(5) 0.146(8) 0.011(5) 0.002(6) -0.003(5)
C59 0.163(9) 0.088(5) 0.115(6) -0.002(5) 0.010(6) -0.016(6)
C60 0.156(9) 0.108(6) 0.173(10) 0.022(7) -0.024(8) 0.018(6)
C61 0.169(9) 0.084(5) 0.152(9) 0.003(6) 0.048(7) 0.012(6)
C62 0.075(4) 0.088(5) 0.103(6) -0.005(5) 0.004(4) -0.004(4)
C63 0.093(5) 0.088(5) 0.103(6) -0.005(5) 0.003(4) -0.010(4)
C64 0.096(5) 0.108(6) 0.100(5) -0.008(5) -0.011(4) 0.008(5)
C65 0.083(5) 0.091(6) 0.087(6) -0.004(4) -0.004(4) 0.007(4)
C66 0.076(4) 0.088(6) 0.099(6) -0.004(5) -0.007(4) 0.007(4)
C67 0.075(5) 0.092(6) 0.110(7) -0.004(5) -0.005(4) -0.002(4)
C68 0.088(5) 0.082(5) 0.088(5) 0.011(5) -0.003(4) 0.005(4)
C69 0.087(5) 0.095(6) 0.109(6) -0.002(5) -0.007(4) 0.008(4)
C70 0.096(5) 0.098(6) 0.120(7) -0.004(5) -0.015(4) 0.019(5)
C71 0.093(5) 0.102(5) 0.095(6) 0.000(5) -0.001(4) 0.005(4)
C72 0.077(4) 0.103(6) 0.093(6) 0.007(5) 0.004(4) 0.009(4)
C73 0.076(4) 0.089(5) 0.094(5) 0.002(5) -0.008(4) 0.001(4)
C74 0.157(8) 0.092(6) 0.086(6) 0.018(4) 0.005(5) 0.001(5)
C75 0.270(15) 0.124(7) 0.099(7) -0.014(6) -0.006(8) -0.018(9)
C76 0.172(10) 0.177(10) 0.120(7) 0.026(7) 0.049(7) 0.025(9)
C77 0.218(12) 0.109(7) 0.099(6) 0.013(5) 0.011(7) -0.012(7)
C78 0.071(4) 0.098(5) 0.087(6) 0.006(5) 0.003(4) -0.004(4)
C79 0.057(4) 0.096(5) 0.093(6) -0.008(5) -0.005(3) 0.003(3)
C80 0.060(4) 0.087(5) 0.107(6) 0.003(5) 0.001(4) -0.005(3)
C81 0.064(4) 0.083(4) 0.103(6) 0.009(5) -0.007(4) -0.005(3)
C82 0.070(4) 0.102(6) 0.088(5) 0.008(4) 0.000(3) 0.004(4)
C83 0.076(4) 0.095(5) 0.092(6) 0.001(4) -0.006(3) -0.010(4)
C84 0.087(5) 0.087(5) 0.083(5) 0.004(4) 0.002(4) -0.013(4)
C85 0.077(4) 0.090(5) 0.100(6) 0.001(5) 0.011(4) -0.006(4)
C86 0.094(5) 0.102(6) 0.090(6) 0.008(5) 0.005(4) -0.004(5)
C87 0.121(7) 0.083(5) 0.113(6) -0.005(4) -0.002(5) -0.028(5)
C88 0.175(9) 0.117(6) 0.086(6) 0.006(5) -0.011(5) -0.041(6)
C89 0.095(6) 0.106(6) 0.102(6) 0.007(5) -0.005(4) -0.009(5)
C90 0.116(7) 0.126(7) 0.104(6) 0.013(5) -0.021(5) -0.010(6)
C91 0.109(7) 0.129(8) 0.129(7) 0.004(6) -0.028(6) 0.011(6)
C92 0.097(6) 0.185(11) 0.107(7) 0.016(7) 0.002(5) -0.033(8)
C93 0.113(7) 0.102(7) 0.125(7) -0.010(6) -0.019(6) 0.001(6)
C94 0.119(8) 0.144(9) 0.107(7) -0.005(7) -0.002(5) -0.039(8)
C95 0.168(12) 0.122(9) 0.105(7) -0.002(6) -0.008(7) -0.045(8)
C96 0.140(9) 0.141(9) 0.112(7) 0.000(6) 0.001(6) -0.017(7)
C97 0.118(6) 0.085(5) 0.114(6) 0.005(5) 0.003(5) -0.023(6)
C98 0.088(6) 0.128(8) 0.098(6) 0.002(5) -0.005(4) -0.016(6)
N1T 0.078(4) 0.097(4) 0.095(4) -0.008(3) -0.004(3) 0.009(3)
C1T 0.073(4) 0.106(6) 0.104(5) 0.004(4) 0.000(3) -0.012(4)
C2T 0.068(4) 0.101(5) 0.089(5) 0.003(4) 0.003(3) 0.012(4)
C3T 0.078(4) 0.126(6) 0.083(5) 0.003(4) 0.006(4) 0.004(5)
C4T 0.088(5) 0.103(5) 0.095(5) 0.008(4) 0.005(4) 0.014(4)
C5T 0.067(4) 0.096(5) 0.117(6) 0.008(4) 0.000(4) 0.002(4)
C6T 0.071(4) 0.106(5) 0.116(6) 0.010(5) -0.008(4) -0.001(4)
C7T 0.074(5) 0.142(7) 0.102(6) -0.008(5) 0.000(4) -0.014(5)
C8T 0.104(6) 0.135(7) 0.105(6) 0.007(5) 0.014(5) 0.000(5)
C9T 0.073(4) 0.104(5) 0.101(6) 0.002(4) 0.000(4) 0.005(4)
C10T 0.092(5) 0.126(7) 0.124(7) -0.021(6) -0.005(5) 0.003(5)
C11T 0.088(5) 0.181(9) 0.102(6) -0.002(6) 0.002(4) 0.008(6)
C13T 0.079(5) 0.099(5) 0.135(7) -0.007(5) -0.014(4) 0.021(4)
C14T 0.077(5) 0.087(5) 0.192(9) 0.003(6) -0.017(5) -0.002(4)
N2T 0.087(4) 0.098(4) 0.096(4) -0.008(4) -0.004(3) 0.004(3)
C17T 0.107(5) 0.095(5) 0.093(5) -0.007(4) 0.014(4) -0.003(5)
C18T 0.117(6) 0.121(7) 0.128(7) -0.020(6) 0.021(5) 0.002(6)
C19T 0.126(7) 0.095(5) 0.132(7) -0.018(5) 0.037(6) -0.012(5)
C20T 0.240(17) 0.197(13) 0.141(10) -0.014(9) -0.023(10) -0.032(13)
C21T 0.113(6) 0.116(6) 0.084(5) -0.019(4) -0.011(4) 0.013(5)
C22T 0.090(5) 0.111(6) 0.088(5) -0.014(4) -0.006(4) 0.000(4)
C23T 0.104(6) 0.106(6) 0.108(6) -0.007(5) -0.015(5) 0.021(5)
C24T 0.106(6) 0.114(6) 0.136(7) -0.014(5) 0.000(5) 0.022(5)
C25T 0.105(5) 0.098(5) 0.086(5) -0.007(4) 0.009(4) 0.003(4)
C26T 0.088(5) 0.099(5) 0.104(5) -0.001(4) -0.004(4) 0.010(4)
C27T 0.103(6) 0.128(7) 0.115(6) 0.009(5) -0.001(5) 0.021(6)
C28T 0.134(7) 0.119(7) 0.137(8) -0.018(6) -0.012(6) 0.022(6)
C29T 0.095(5) 0.111(6) 0.084(5) -0.007(4) -0.002(4) -0.007(4)
C30T 0.175(10) 0.117(7) 0.108(7) 0.002(6) -0.031(6) -0.013(7)
C31T 0.149(8) 0.101(6) 0.119(7) -0.007(5) -0.019(6) -0.027(6)
C32T 0.211(14) 0.175(11) 0.155(10) -0.031(9) 0.039(9) -0.080(10)

loop_
_atom_type_symbol
_atom_type_description
_atom_type_scat_dispersion_real
_atom_type_scat_dispersion_imag
_atom_type_scat_source
C C 0.0033 0.0016 'International Tables Vol C Tables 4.2.6.8 and 6.1.1.4'
H H 0.0000 0.0000 'International Tables Vol C Tables 4.2.6.8 and 6.1.1.4'
N N 0.0061 0.0033 'International Tables Vol C Tables 4.2.6.8 and 6.1.1.4'
O O 0.0106 0.0060 'International Tables Vol C Tables 4.2.6.8 and 6.1.1.4'
S S 0.1246 0.1234 'International Tables Vol C Tables 4.2.6.8 and 6.1.1.4'

loop_
_geom_angle_atom_site_label_1
_geom_angle_atom_site_label_2
_geom_angle_atom_site_label_3
_geom_angle
O3 S1 O1 110.8(3)
O3 S1 O2 110.1(3)
O1 S1 O2 109.1(3)
O3 S1 O4 108.7(3)
O1 S1 O4 109.4(3)
O2 S1 O4 108.7(3)
C13 N1 C11 121.8(6)
C37 N2 C27 109.1(7)
C36 N3 C43 109.9(7)
C57 N4 C67 106.2(7)
C73 N5 C66 107.1(6)
C86 N6 C87 120.3(7)
C2 C1 C10 119.2(7)
C2 C1 C11 119.7(7)
C10 C1 C11 120.7(7)
C1 C2 C3 122.3(8)
C4 C3 C2 120.3(8)
C3 C4 C5 117.8(7)
C10 C5 C4 121.7(8)
C10 C5 C6 119.6(8)
C4 C5 C6 118.7(8)
C7 C6 C5 120.0(9)
C6 C7 C8 119.2(8)
C9 C8 C7 122.8(8)
C8 C9 C10 120.0(8)
C5 C10 C9 118.3(7)
C5 C10 C1 118.7(7)
C9 C10 C1 123.0(7)
N1 C11 C1 114.7(6)
N1 C11 C12 109.1(6)
C1 C11 C12 108.9(6)
O5 C13 N1 122.4(7)
O5 C13 C14 120.3(7)
N1 C13 C14 117.3(8)
C15 C14 C19 119.3(7)
C15 C14 C13 117.9(8)
C19 C14 C13 122.8(7)
C14 C15 C16 120.4(8)
C15 C16 C17 119.9(8)
C18 C17 C16 119.7(8)
C17 C18 C19 120.7(8)
C17 C18 C20 120.6(7)
C19 C18 C20 118.7(7)
C14 C19 C18 120.0(7)
C21 C20 C18 176.3(8)
C20 C21 C22 177.2(8)
C23 C22 C27 115.3(8)
C23 C22 C21 124.0(9)
C27 C22 C21 120.6(8)
C22 C23 C24 124.2(9)
C25 C24 C23 119.0(8)
C25 C24 C28 120.2(9)
C23 C24 C28 120.8(10)
C24 C25 C26 119.1(9)
C27 C26 C25 121.0(9)
C27 C26 C32 107.1(7)
C25 C26 C32 131.7(8)
N2 C27 C26 109.1(8)
N2 C27 C22 129.8(8)
C26 C27 C22 121.1(8)
C312 C28 C29 142.9(16)
C312 C28 C292 114.7(19)
C29 C28 C292 40.6(11)
C312 C28 C302 119(2)
C29 C28 C302 60.3(17)
C292 C28 C302 99(2)
C312 C28 C30 73.3(16)
C29 C28 C30 108.1(11)
C292 C28 C30 139.2(15)
C302 C28 C30 49.5(15)
C312 C28 C24 106.2(13)
C29 C28 C24 108.5(10)
C292 C28 C24 108.6(13)
C302 C28 C24 109.2(17)
C30 C28 C24 106.7(10)
C312 C28 C31 35.2(13)
C29 C28 C31 118.1(12)
C292 C28 C31 81.2(15)
C302 C28 C31 139.3(17)
C30 C28 C31 105.8(12)
C24 C28 C31 109.1(10)
C37 C32 C33 121.2(10)
C37 C32 C26 104.8(7)
C33 C32 C26 134.0(9)
C34 C33 C32 119.8(9)
C33 C34 C35 119.7(8)
C34 C35 C38 134.2(8)
C34 C35 C36 120.9(9)
C38 C35 C36 104.8(8)
N3 C36 C37 133.0(8)
N3 C36 C35 109.1(8)
C37 C36 C35 117.9(9)
N2 C37 C36 129.9(8)
N2 C37 C32 109.9(8)
C36 C37 C32 120.2(9)
C43 C38 C39 120.4(9)
C43 C38 C35 107.2(8)
C39 C38 C35 132.3(9)
C38 C39 C40 117.6(9)
C41 C40 C39 120.8(9)
C41 C40 C44 121.3(10)
C39 C40 C44 117.9(10)
C40 C41 C42 122.2(10)
C43 C42 C41 117.7(9)
C43 C42 C48 120.9(8)
C41 C42 C48 121.4(9)
C42 C43 C38 121.1(8)
C42 C43 N3 129.8(8)
C38 C43 N3 109.1(8)
C46 C44 C452 132.5(14)
C46 C44 C462 55.3(12)
C452 C44 C462 98.4(15)
C46 C44 C40 116.3(10)
C452 C44 C40 109.1(11)
C462 C44 C40 108.3(12)
C46 C44 C47 106.4(12)
C452 C44 C47 67.3(14)
C462 C44 C47 140.6(13)
C40 C44 C47 111.1(10)
C46 C44 C45 109.3(12)
C452 C44 C45 37.7(10)
C462 C44 C45 61.8(13)
C40 C44 C45 110.8(9)
C47 C44 C45 101.9(12)
C46 C44 C472 46.5(11)
C452 C44 C472 127.8(15)
C462 C44 C472 101.6(14)
C40 C44 C472 109.3(11)
C47 C44 C472 66.7(12)
C45 C44 C472 139.7(13)
C49 C48 C42 175.3(9)
C48 C49 C50 179.2(9)
C51 C50 C49 178.4(9)
C50 C51 C52 174.9(8)
C53 C52 C57 118.0(8)
C53 C52 C51 118.5(8)
C57 C52 C51 123.5(7)
C52 C53 C54 121.4(8)
C55 C54 C53 119.9(8)
C55 C54 C58 122.5(8)
C53 C54 C58 117.3(8)
C54 C55 C56 120.7(9)
C57 C56 C62 108.9(7)
C57 C56 C55 117.6(8)
C62 C56 C55 133.3(9)
C52 C57 N4 128.2(8)
C52 C57 C56 122.3(7)
N4 C57 C56 109.5(7)
C59 C58 C61 110.9(8)
C59 C58 C54 109.3(8)
C61 C58 C54 111.9(8)
C59 C58 C60 111.9(8)
C61 C58 C60 106.2(8)
C54 C58 C60 106.6(8)
C63 C62 C56 133.9(8)
C63 C62 C67 121.1(8)
C56 C62 C67 104.8(7)
C64 C63 C62 119.5(8)
C63 C64 C65 120.4(8)
C64 C65 C66 120.5(7)
C64 C65 C68 132.5(8)
C66 C65 C68 106.8(7)
N5 C66 C67 131.5(7)
N5 C66 C65 108.6(7)
C67 C66 C65 119.7(7)
N4 C67 C66 130.4(7)
N4 C67 C62 110.6(7)
C66 C67 C62 118.7(8)
C69 C68 C73 121.3(7)
C69 C68 C65 132.7(8)
C73 C68 C65 105.9(7)
C68 C69 C70 120.5(8)
C71 C70 C69 116.7(8)
C71 C70 C74 122.8(8)
C69 C70 C74 120.2(8)
C72 C71 C70 125.3(8)
C71 C72 C78 122.4(7)
C71 C72 C73 114.9(7)
C78 C72 C73 122.4(7)
N5 C73 C68 111.6(7)
N5 C73 C72 126.8(7)
C68 C73 C72 121.3(7)
C77 C74 C70 112.7(8)
C77 C74 C76 109.4(10)
C70 C74 C76 109.5(7)
C77 C74 C75 108.9(8)
C70 C74 C75 107.4(8)
C76 C74 C75 108.9(9)
C79 C78 C72 176.1(8)
C78 C79 C80 177.6(8)
C85 C80 C81 116.7(7)
C85 C80 C79 123.8(7)
C81 C80 C79 119.6(6)
C82 C81 C80 120.9(7)
C81 C82 C83 120.2(7)
C84 C83 C82 118.4(7)
C85 C84 C83 121.2(7)
C85 C84 C86 116.7(7)
C83 C84 C86 122.0(7)
C84 C85 C80 122.4(7)
O6 C86 N6 121.2(7)
O6 C86 C84 122.5(8)
N6 C86 C84 116.4(8)
N6 C87 C89 111.4(7)
N6 C87 C88 107.2(7)
C89 C87 C88 111.8(7)
C90 C89 C98 118.4(8)
C90 C89 C87 123.1(8)
C98 C89 C87 118.4(8)
C89 C90 C91 120.2(9)
C92 C91 C90 120.0(10)
C91 C92 C93 121.6(9)
C98 C93 C92 118.4(9)
C98 C93 C94 122.1(10)
C92 C93 C94 119.5(11)
C95 C94 C93 116.9(10)
C94 C95 C96 125.9(11)
C97 C96 C95 115.4(11)
C98 C97 C96 122.2(9)
C93 C98 C97 117.3(9)
C93 C98 C89 121.4(9)
C97 C98 C89 121.2(8)
C9T N1T C5T 106.0(5)
C9T N1T C13T 110.0(6)
C5T N1T C13T 111.3(6)
C9T N1T C1T 110.7(6)
C5T N1T C1T 111.8(5)
C13T N1T C1T 107.1(5)
C2T C1T N1T 114.3(6)
C1T C2T C3T 112.7(6)
C2T C3T C4T 112.4(6)
N1T C5T C6T 116.5(6)
C7T C6T C5T 109.0(6)
C6T C7T C8T 113.1(7)
N1T C9T C10T 116.7(6)
C11T C10T C9T 115.0(7)
C10T C11T C12T 107.0(9)
C14T C13T N1T 114.9(6)
C15T C14T C13T 109.2(7)
C14T C15T C162 110.2(11)
C14T C15T C16T 114.2(10)
C162 C15T C16T 28.6(8)
C21T N2T C17T 112.3(6)
C21T N2T C29T 111.1(6)
C17T N2T C29T 106.3(6)
C21T N2T C25T 105.1(6)
C17T N2T C25T 111.9(6)
C29T N2T C25T 110.2(6)
C18T C17T N2T 116.6(7)
C17T C18T C19T 111.2(7)
C18T C19T C20T 112.5(9)
N2T C21T C22T 113.3(6)
C23T C22T C21T 111.4(7)
C24T C23T C22T 113.0(7)
C26T C25T N2T 113.9(6)
C25T C26T C27T 111.0(7)
C26T C27T C28T 113.5(7)
C30T C29T N2T 114.8(6)
C29T C30T C31T 109.6(8)
C32T C31T C30T 114.0(9)
C1S C2S C3S 113.3(15)
C2S C3S C4S 112.8(14)
C3S C4S C5S 112.5(15)
C4S C5S C6S 108.2(12)
C9S C8S C7S 103.4(16)
C8S C9S C10S 99.2(15)
C11S C10S C9S 99.8(16)
C10S C11S C12S 109.2(18)
C16S C15S C14S 107.8(13)
C15S C16S C17S 112.8(19)
C16S C17S C18S 120(2)
C15S C14S C13S 117(2)

loop_
_geom_bond_atom_site_label_1
_geom_bond_atom_site_label_2
_geom_bond_distance
S1 O3 1.464(5)
S1 O1 1.468(5)
S1 O2 1.479(5)
S1 O4 1.492(5)
O5 C13 1.233(9)
O6 C86 1.218(9)
N1 C13 1.343(10)
N1 C11 1.461(10)
N2 C37 1.343(10)
N2 C27 1.370(10)
N3 C36 1.333(11)
N3 C43 1.398(10)
N4 C57 1.394(9)
N4 C67 1.397(10)
N5 C73 1.363(9)
N5 C66 1.388(9)
N6 C86 1.336(10)
N6 C87 1.484(10)
C1 C2 1.340(10)
C1 C10 1.426(10)
C1 C11 1.523(11)
C2 C3 1.429(11)
C3 C4 1.362(11)
C4 C5 1.432(11)
C5 C10 1.396(11)
C5 C6 1.462(12)
C6 C7 1.355(12)
C7 C8 1.393(12)
C8 C9 1.362(11)
C9 C10 1.422(11)
C11 C12 1.524(11)
C13 C14 1.514(11)
C14 C15 1.377(11)
C14 C19 1.396(10)
C15 C16 1.395(11)
C16 C17 1.407(12)
C17 C18 1.351(11)
C18 C19 1.404(10)
C18 C20 1.430(13)
C20 C21 1.236(13)
C21 C22 1.420(13)
C22 C23 1.388(12)
C22 C27 1.417(11)
C23 C24 1.395(12)
C24 C25 1.363(13)
C24 C28 1.567(14)
C25 C26 1.408(12)
C26 C27 1.379(11)
C26 C32 1.446(12)
C28 C312 1.531(10)
C28 C29 1.53(2)
C28 C292 1.537(10)
C28 C302 1.541(10)
C28 C30 1.554(10)
C28 C31 1.57(2)
C32 C37 1.409(11)
C32 C33 1.414(13)
C33 C34 1.402(13)
C34 C35 1.402(12)
C35 C38 1.449(12)
C35 C36 1.464(12)
C36 C37 1.403(12)
C38 C43 1.394(11)
C38 C39 1.399(12)
C39 C40 1.402(14)
C40 C41 1.345(13)
C40 C44 1.549(13)
C41 C42 1.402(12)
C42 C43 1.368(12)
C42 C48 1.490(15)
C44 C46 1.46(2)
C44 C452 1.527(10)
C44 C462 1.547(5)
C44 C47 1.550(5)
C44 C45 1.554(10)
C44 C472 1.57(3)
C48 C49 1.203(13)
C49 C50 1.310(15)
C50 C51 1.229(14)
C51 C52 1.452(14)
C52 C53 1.380(11)
C52 C57 1.391(11)
C53 C54 1.406(12)
C54 C55 1.359(12)
C54 C58 1.559(12)
C55 C56 1.421(11)
C56 C57 1.399(11)
C56 C62 1.411(11)
C58 C59 1.537(13)
C58 C61 1.539(14)
C58 C60 1.611(15)
C62 C63 1.400(11)
C62 C67 1.427(11)
C63 C64 1.388(11)
C64 C65 1.405(11)
C65 C66 1.413(11)
C65 C68 1.425(10)
C66 C67 1.403(11)
C68 C69 1.377(11)
C68 C73 1.379(10)
C69 C70 1.421(12)
C70 C71 1.401(12)
C70 C74 1.542(13)
C71 C72 1.392(11)
C72 C78 1.431(13)
C72 C73 1.447(11)
C74 C77 1.488(13)
C74 C76 1.545(15)
C74 C75 1.547(15)
C78 C79 1.169(11)
C79 C80 1.425(12)
C80 C85 1.408(10)
C80 C81 1.423(10)
C81 C82 1.378(10)
C82 C83 1.415(11)
C83 C84 1.392(10)
C84 C85 1.344(10)
C84 C86 1.511(12)
C87 C89 1.502(12)
C87 C88 1.532(12)
C89 C90 1.399(13)
C89 C98 1.460(12)
C90 C91 1.407(14)
C91 C92 1.405(14)
C92 C93 1.408(14)
C93 C98 1.381(13)
C93 C94 1.434(14)
C94 C95 1.285(15)
C95 C96 1.412(16)
C96 C97 1.402(13)
C97 C98 1.385(12)
N1T C9T 1.504(10)
N1T C5T 1.510(10)
N1T C13T 1.525(9)
N1T C1T 1.542(9)
C1T C2T 1.498(11)
C2T C3T 1.499(10)
C3T C4T 1.543(11)
C5T C6T 1.527(11)
C6T C7T 1.493(11)
C7T C8T 1.557(12)
C9T C10T 1.561(12)
C10T C11T 1.556(14)
C11T C12T 1.561(14)
C13T C14T 1.506(11)
C14T C15T 1.484(13)
C15T C162 1.59(2)
C15T C16T 1.63(2)
N2T C21T 1.509(10)
N2T C17T 1.523(10)
N2T C29T 1.532(10)
N2T C25T 1.560(10)
C17T C18T 1.494(12)
C18T C19T 1.510(13)
C19T C20T 1.512(18)
C21T C22T 1.553(11)
C22T C23T 1.530(11)
C23T C24T 1.493(12)
C25T C26T 1.498(11)
C26T C27T 1.536(12)
C27T C28T 1.539(14)
C29T C30T 1.513(12)
C30T C31T 1.521(12)
C31T C32T 1.452(15)
C1S C2S 1.503(10)
C2S C3S 1.527(9)
C3S C4S 1.540(10)
C4S C5S 1.545(10)
C5S C6S 1.549(10)
C7S C8S 1.519(10)
C8S C9S 1.510(10)
C9S C10S 1.539(10)
C10S C11S 1.537(10)
C11S C12S 1.550(10)
C15S C16S 1.520(10)
C15S C14S 1.520(10)
C18S C17S 1.537(10)
C16S C17S 1.522(10)
C14S C13S 1.532(10)

loop_
_geom_hbond_atom_site_label_D
_geom_hbond_atom_site_label_H
_geom_hbond_atom_site_label_A
_geom_hbond_distance_DH
_geom_hbond_distance_HA
_geom_hbond_distance_DA
_geom_hbond_angle_DHA
C19 H19 O1 0.95 2.20 3.067(9) 152.0
N5 H5N5 O3 0.88 1.82 2.701(8) 174.9
N4 H4N4 O2 0.88 1.78 2.649(8) 169.8
N3 H3N3 O4 0.88 1.95 2.687(8) 140.0
N2 H2N2 O4 0.88 2.01 2.711(8) 136.2
N1 H1N1 O1 0.88 2.01 2.832(8) 154.2
